data_7131258
loop_
_publ_author_name
'Chowdhury, Tajrian'
'Evans, Matthew J.'
'Coles, Martyn P.'
'Bailey, Anna G.'
'Peveler, William J.'
'Wilson, Claire'
'Farnaby, Joy H.'

_publ_section_title
;
 Reduction chemistry yields stable and soluble divalent lanthanide
 tris(pyrazolyl)borate complexes.
;
_journal_issue 15
_journal_name_full 'Chemical communications (Cambridge, England)'
_journal_page_first 2134
_journal_page_last 2137
_journal_paper_doi 10.1039/d2cc03189b
_journal_volume 59
_journal_year 2023
_chemical_formula_moiety 'C18 H20 B2 N12 Yb'
_chemical_formula_sum 'C18 H20 B2 N12 Yb'
_chemical_formula_weight 599.12
_space_group_crystal_system orthorhombic
_space_group_IT_number 18
_space_group_name_Hall 'P 2 2ab'
_space_group_name_H-M_alt 'P 21 21 2'
_atom_sites_solution_hydrogens geom
_atom_sites_solution_primary direct
_audit_creation_date 2022-08-09
_audit_creation_method
;
Olex2 1.5
(compiled 2022.04.07 svn.rca3783a0 for OlexSys, GUI svn.r6498)
;
_audit_update_record
;
2022-08-10 deposited with the CCDC.	2022-12-20 downloaded from the CCDC.
;
_cell_angle_alpha 90
_cell_angle_beta 90
_cell_angle_gamma 90
_cell_formula_units_Z 4
_cell_length_a 14.2463(8)
_cell_length_b 12.1041(6)
_cell_length_c 13.4211(6)
_cell_measurement_reflns_used 3830
_cell_measurement_temperature 150
_cell_measurement_theta_max 25.87
_cell_measurement_theta_min 2.21
_cell_volume 2314.3(2)
_computing_cell_refinement 'SAINT V8.37A (Bruker-AXS, 2016)'
_computing_data_collection 'APEX3 Ver. 2016.9-0 (Bruker-AXS, 2016)'
_computing_data_reduction 'APEX3 Ver. 2016.9-0 (Bruker-AXS, 2016)'
_computing_molecular_graphics 'Olex2 1.5 (Dolomanov et al., 2009)'
_computing_publication_material 'Olex2 1.5 (Dolomanov et al., 2009)'
_computing_structure_refinement 'SHELXL 2018/3 (Sheldrick, 2015)'
_computing_structure_solution 'SHELXS  (Sheldrick, 2008)'
_diffrn_ambient_temperature 150
_diffrn_detector 'charge integrating pixel array detector'
_diffrn_detector_area_resol_mean 7.4074
_diffrn_detector_type 'Bruker PHOTON II'
_diffrn_measured_fraction_theta_full 1.000
_diffrn_measured_fraction_theta_max 0.998
_diffrn_measurement_device 'four-circle diffractometer'
_diffrn_measurement_device_type 'Bruker D8 VENTURE'
_diffrn_measurement_method '\f and \w scans'
_diffrn_radiation_collimation 'focusing mirrors'
_diffrn_radiation_monochromator 'multilayer mirror optics'
_diffrn_radiation_type MoK\a
_diffrn_radiation_wavelength 0.71073
_diffrn_reflns_av_R_equivalents 0.0616
_diffrn_reflns_av_unetI/netI 0.0843
_diffrn_reflns_Laue_measured_fraction_full 1.000
_diffrn_reflns_Laue_measured_fraction_max 0.998
_diffrn_reflns_limit_h_max 18
_diffrn_reflns_limit_h_min -10
_diffrn_reflns_limit_k_max 16
_diffrn_reflns_limit_k_min -13
_diffrn_reflns_limit_l_max 17
_diffrn_reflns_limit_l_min -14
_diffrn_reflns_number 14658
_diffrn_reflns_point_group_measured_fraction_full 0.978
_diffrn_reflns_point_group_measured_fraction_max 0.963
_diffrn_reflns_theta_full 25.242
_diffrn_reflns_theta_max 28.283
_diffrn_reflns_theta_min 1.517
_diffrn_source 'microfocus sealed tube'
_diffrn_source_current 1.4
_diffrn_source_power 0.07
_diffrn_source_type 'INCOATEC I\ms 3.0'
_diffrn_source_voltage 50.0
_diffrn_standards_number 0
_exptl_absorpt_coefficient_mu 4.073
_exptl_absorpt_correction_T_max 0.7457
_exptl_absorpt_correction_T_min 0.6040
_exptl_absorpt_correction_type multi-scan
_exptl_absorpt_process_details
;
SADABS-2016/2 (Bruker,2016/2) was used for absorption correction.
wR2(int) was 0.0868 before and 0.0544 after correction.
The Ratio of minimum to maximum transmission is 0.8100.
The \l/2 correction factor is Not present.
;
_exptl_crystal_colour red
_exptl_crystal_colour_primary red
_exptl_crystal_density_diffrn 1.719
_exptl_crystal_description plate
_exptl_crystal_F_000 1168
_exptl_crystal_size_max 0.12
_exptl_crystal_size_mid 0.09
_exptl_crystal_size_min 0.02
_refine_diff_density_max 1.663
_refine_diff_density_min -0.809
_refine_diff_density_rms 0.165
_refine_ls_abs_structure_details
;
 Refined as an inversion twin.
;
_refine_ls_abs_structure_Flack 0.09(3)
_refine_ls_extinction_method none
_refine_ls_goodness_of_fit_ref 1.045
_refine_ls_hydrogen_treatment constr
_refine_ls_matrix_type full
_refine_ls_number_parameters 300
_refine_ls_number_reflns 5520
_refine_ls_number_restraints 0
_refine_ls_restrained_S_all 1.045
_refine_ls_R_factor_all 0.1008
_refine_ls_R_factor_gt 0.0494
_refine_ls_shift/su_max 0.000
_refine_ls_shift/su_mean 0.000
_refine_ls_structure_factor_coef Fsqd
_refine_ls_weighting_details 'w=1/[\s^2^(Fo^2^)+(0.0331P)^2^+1.1160P] where P=(Fo^2^+2Fc^2^)/3'
_refine_ls_weighting_scheme calc
_refine_ls_wR_factor_gt 0.0906
_refine_ls_wR_factor_ref 0.1069
_reflns_Friedel_coverage 0.716
_reflns_Friedel_fraction_full 0.948
_reflns_Friedel_fraction_max 0.917
_reflns_number_gt 3326
_reflns_number_total 5520
_reflns_threshold_expression 'I > 2\s(I)'
_cod_data_source_file d2cc03189b2.cif
_cod_data_source_block 1_Yb
_cod_depositor_comments 'Adding full bibliography for 7131257--7131266.cif.'
_cod_database_code 7131258
_shelx_shelxl_version_number 2018/3
_shelx_space_group_comment
;
The symmetry employed for this shelxl refinement is uniquely defined
by the following loop, which should always be used as a source of
symmetry information in preference to the above space-group names.
They are only intended as comments.
;
_shelx_estimated_absorpt_t_max 0.923
_shelx_estimated_absorpt_t_min 0.641
_olex2_refinement_description
;
1. Twinned data refinement
 Scales: 0.91(3)
 0.09(3)
2. Fixed Uiso
 At 1.2 times of:
  All B(H) groups, All C(H) groups
3.a Ternary CH refined with riding coordinates:
 B1(H1), B2(H2A)
3.b Aromatic/amide H refined with riding coordinates:
 C1(H1A), C2(H2), C3(H3), C4(H4), C5(H5), C6(H6), C7(H7), C8(H8), C9(H9),
 C10(H10), C11(H11), C12(H12), C13(H13), C14(H14), C15(H15), C16(H16), C17(H17),
  C18(H18)
;
_olex2_submission_special_instructions 'No special instructions were received'

loop_
_space_group_symop_operation_xyz
'x, y, z'
'-x, -y, z'
'x+1/2, -y+1/2, -z'
'-x+1/2, y+1/2, -z'

loop_
_atom_site_label
_atom_site_type_symbol
_atom_site_fract_x
_atom_site_fract_y
_atom_site_fract_z
_atom_site_U_iso_or_equiv
_atom_site_adp_type
_atom_site_occupancy
_atom_site_site_symmetry_order
_atom_site_calc_flag
_atom_site_refinement_flags_posn
_atom_site_refinement_flags_adp
_atom_site_refinement_flags_occupancy
_atom_site_disorder_assembly
_atom_site_disorder_group
Yb1 Yb 0.000000 0.000000 0.52288(5) 0.02234(19) Uani 1 2 d S T P . .
N1 N 0.1462(6) -0.0066(11) 0.6270(6) 0.024(2) Uani 1 1 d . . . . .
N2 N 0.2184(7) 0.0583(7) 0.5987(7) 0.018(2) Uani 1 1 d . . . . .
N3 N 0.1295(7) -0.0292(7) 0.4037(7) 0.022(3) Uani 1 1 d . . . . .
N4 N 0.2088(7) 0.0343(7) 0.4120(7) 0.019(2) Uani 1 1 d . . . . .
N5 N 0.0548(6) 0.1919(8) 0.4996(7) 0.021(2) Uani 1 1 d . . . . .
N6 N 0.1487(7) 0.2114(7) 0.4934(7) 0.018(2) Uani 1 1 d . . . . .
C1 C 0.1701(10) -0.0484(10) 0.7169(9) 0.031(3) Uani 1 1 d . . . . .
H1A H 0.132262 -0.097432 0.754811 0.037 Uiso 1 1 calc R U . . .
C2 C 0.2566(8) -0.0102(12) 0.7461(10) 0.035(3) Uani 1 1 d . . . . .
H2 H 0.290034 -0.027940 0.805199 0.042 Uiso 1 1 calc R U . . .
C3 C 0.2845(9) 0.0603(11) 0.6698(9) 0.027(3) Uani 1 1 d . . . . .
H3 H 0.340708 0.102507 0.668369 0.032 Uiso 1 1 calc R U . . .
C4 C 0.1450(10) -0.0947(11) 0.3249(9) 0.031(3) Uani 1 1 d . . . . .
H4 H 0.101033 -0.147340 0.300913 0.038 Uiso 1 1 calc R U . . .
C5 C 0.2316(10) -0.0772(11) 0.2828(9) 0.031(4) Uani 1 1 d . . . . .
H5 H 0.258941 -0.113996 0.227359 0.038 Uiso 1 1 calc R U . . .
C6 C 0.2693(8) 0.0058(15) 0.3396(7) 0.028(3) Uani 1 1 d . . . . .
H6 H 0.329162 0.038300 0.329268 0.034 Uiso 1 1 calc R U . . .
C7 C 0.0153(8) 0.2911(10) 0.4943(8) 0.024(3) Uani 1 1 d . . . . .
H7 H -0.050508 0.303605 0.496849 0.029 Uiso 1 1 calc R U . . .
C8 C 0.0819(9) 0.3748(10) 0.4846(9) 0.026(3) Uani 1 1 d . . . . .
H8 H 0.071582 0.452146 0.480308 0.031 Uiso 1 1 calc R U . . .
C9 C 0.1661(8) 0.3194(9) 0.4828(9) 0.024(3) Uani 1 1 d . . . . .
H9 H 0.226237 0.352138 0.475309 0.029 Uiso 1 1 calc R U . . .
B1 B 0.2230(10) 0.1170(11) 0.4977(10) 0.021(3) Uani 1 1 d . . . . .
H1 H 0.290493 0.152749 0.490132 0.025 Uiso 1 1 calc R U . . .
Yb2 Yb 0.000000 0.000000 0.98286(5) 0.02312(19) Uani 1 2 d S T P . .
N7 N -0.0292(7) -0.1478(8) 1.1043(7) 0.023(2) Uani 1 1 d . . . . .
N8 N 0.0202(6) -0.2437(7) 1.0977(6) 0.017(2) Uani 1 1 d . . . . .
N9 N -0.0105(9) -0.1736(7) 0.8800(6) 0.021(2) Uani 1 1 d . . . . .
N10 N 0.0410(7) -0.2629(8) 0.9122(7) 0.023(2) Uani 1 1 d . . . . .
N11 N 0.1591(7) -0.0747(8) 1.0098(8) 0.024(2) Uani 1 1 d . . . . .
N12 N 0.1732(7) -0.1837(8) 1.0179(7) 0.019(2) Uani 1 1 d . . . . .
C10 C -0.0839(10) -0.1595(12) 1.1848(9) 0.031(3) Uani 1 1 d . . . . .
H10 H -0.125721 -0.104139 1.208170 0.037 Uiso 1 1 calc R U . . .
C11 C -0.0725(11) -0.2612(12) 1.2302(11) 0.043(4) Uani 1 1 d . . . . .
H11 H -0.103068 -0.288561 1.288042 0.052 Uiso 1 1 calc R U . . .
C12 C -0.0069(14) -0.3132(10) 1.1719(8) 0.032(3) Uani 1 1 d . . . . .
H12 H 0.016042 -0.386100 1.181869 0.038 Uiso 1 1 calc R U . . .
C13 C -0.0465(9) -0.2026(11) 0.7909(9) 0.029(3) Uani 1 1 d . . . . .
H13 H -0.085492 -0.156933 0.750847 0.034 Uiso 1 1 calc R U . . .
C14 C -0.0184(9) -0.3086(11) 0.7663(9) 0.031(4) Uani 1 1 d . . . . .
H14 H -0.035107 -0.348858 0.708128 0.037 Uiso 1 1 calc R U . . .
C15 C 0.0381(9) -0.3440(10) 0.8424(9) 0.027(3) Uani 1 1 d . . . . .
H15 H 0.069754 -0.413001 0.845758 0.033 Uiso 1 1 calc R U . . .
C16 C 0.2435(9) -0.0292(10) 1.0150(9) 0.033(3) Uani 1 1 d . . . . .
H16 H 0.254349 0.048219 1.013069 0.040 Uiso 1 1 calc R U . . .
C17 C 0.3137(9) -0.1068(11) 1.0236(9) 0.030(3) Uani 1 1 d . . . . .
H17 H 0.379510 -0.095064 1.027556 0.036 Uiso 1 1 calc R U . . .
C18 C 0.2660(9) -0.2045(11) 1.0251(10) 0.034(3) Uani 1 1 d . . . . .
H18 H 0.293702 -0.275649 1.030276 0.040 Uiso 1 1 calc R U . . .
B2 B 0.0915(10) -0.2662(11) 1.0130(11) 0.023(3) Uani 1 1 d . . . . .
H2A H 0.119129 -0.346759 1.023134 0.028 Uiso 1 1 calc R U . . .

loop_
_atom_site_aniso_label
_atom_site_aniso_U_11
_atom_site_aniso_U_22
_atom_site_aniso_U_33
_atom_site_aniso_U_23
_atom_site_aniso_U_13
_atom_site_aniso_U_12
Yb1 0.0132(4) 0.0224(4) 0.0315(4) 0.000 0.000 -0.0051(5)
N1 0.024(5) 0.017(5) 0.031(5) 0.002(7) 0.001(4) 0.001(7)
N2 0.021(6) 0.015(5) 0.019(5) 0.000(4) 0.002(4) -0.001(4)
N3 0.015(5) 0.020(7) 0.031(5) -0.007(4) 0.000(4) -0.007(4)
N4 0.016(5) 0.023(6) 0.017(5) 0.003(4) 0.004(4) -0.001(4)
N5 0.009(5) 0.026(6) 0.029(6) 0.000(4) 0.000(4) 0.001(4)
N6 0.013(5) 0.013(5) 0.028(5) -0.006(4) -0.002(4) 0.004(4)
C1 0.032(9) 0.029(8) 0.032(7) 0.008(5) 0.011(6) 0.006(6)
C2 0.034(6) 0.047(8) 0.025(5) 0.000(14) 0.000(6) 0.015(8)
C3 0.017(7) 0.041(8) 0.022(7) -0.001(6) -0.008(5) 0.010(6)
C4 0.034(9) 0.035(9) 0.026(7) -0.009(6) -0.013(6) -0.001(7)
C5 0.039(9) 0.037(8) 0.019(7) -0.005(5) 0.000(5) 0.022(7)
C6 0.018(6) 0.041(8) 0.026(6) 0.018(9) 0.006(4) 0.010(9)
C7 0.009(8) 0.041(7) 0.023(5) 0.002(5) -0.009(5) 0.001(5)
C8 0.030(8) 0.016(6) 0.032(7) -0.001(6) -0.007(6) 0.005(5)
C9 0.010(6) 0.024(7) 0.038(7) -0.002(6) 0.001(5) -0.007(5)
B1 0.017(7) 0.023(7) 0.023(7) 0.003(6) -0.001(6) 0.001(6)
Yb2 0.0178(4) 0.0154(4) 0.0362(4) 0.000 0.000 0.0031(5)
N7 0.027(7) 0.018(5) 0.025(5) 0.002(4) 0.003(4) -0.002(4)
N8 0.007(6) 0.018(5) 0.025(5) 0.000(4) -0.004(3) -0.004(3)
N9 0.016(6) 0.023(5) 0.024(5) 0.003(3) -0.003(5) -0.004(5)
N10 0.022(6) 0.023(6) 0.023(6) 0.001(4) 0.004(4) 0.002(5)
N11 0.021(6) 0.012(5) 0.039(6) 0.007(5) 0.002(5) -0.003(4)
N12 0.015(5) 0.016(5) 0.025(5) -0.002(4) 0.002(4) 0.000(4)
C10 0.027(8) 0.045(10) 0.021(7) -0.005(6) 0.003(6) 0.000(7)
C11 0.046(9) 0.051(10) 0.032(9) 0.000(7) 0.003(7) -0.024(8)
C12 0.038(8) 0.023(6) 0.034(6) 0.009(5) -0.007(10) -0.009(9)
C13 0.026(8) 0.034(9) 0.026(7) 0.008(5) 0.001(5) -0.002(6)
C14 0.032(10) 0.042(7) 0.019(7) -0.004(5) 0.004(6) -0.017(6)
C15 0.029(7) 0.020(7) 0.033(7) -0.013(5) 0.012(6) 0.002(5)
C16 0.032(8) 0.030(9) 0.037(7) 0.009(6) 0.004(6) -0.010(5)
C17 0.015(7) 0.048(9) 0.028(7) -0.005(6) 0.000(5) 0.006(6)
C18 0.022(7) 0.030(8) 0.049(9) -0.014(6) -0.011(6) 0.010(6)
B2 0.016(7) 0.012(7) 0.042(9) -0.003(6) -0.004(6) 0.001(5)

loop_
_atom_type_symbol
_atom_type_description
_atom_type_scat_dispersion_real
_atom_type_scat_dispersion_imag
_atom_type_scat_source
C C 0.0033 0.0016 'International Tables Vol C Tables 4.2.6.8 and 6.1.1.4'
H H 0.0000 0.0000 'International Tables Vol C Tables 4.2.6.8 and 6.1.1.4'
B B 0.0013 0.0007 'International Tables Vol C Tables 4.2.6.8 and 6.1.1.4'
N N 0.0061 0.0033 'International Tables Vol C Tables 4.2.6.8 and 6.1.1.4'
Yb Yb -0.3850 5.5486 'International Tables Vol C Tables 4.2.6.8 and 6.1.1.4'

loop_
_geom_angle_atom_site_label_1
_geom_angle_atom_site_label_2
_geom_angle_atom_site_label_3
_geom_angle
_geom_angle_site_symmetry_1
_geom_angle_site_symmetry_3
_geom_angle_publ_flag
N1 Yb1 N1 112.3(4) . 2 ?
N3 Yb1 N1 170.5(3) . 2 ?
N3 Yb1 N1 74.7(3) 2 2 ?
N3 Yb1 N1 170.5(3) 2 . ?
N3 Yb1 N1 74.7(3) . . ?
N3 Yb1 N3 99.2(4) 2 . ?
N3 Yb1 N5 91.1(3) . 2 ?
N3 Yb1 N5 79.4(3) . . ?
N3 Yb1 N5 79.4(3) 2 2 ?
N3 Yb1 N5 91.1(3) 2 . ?
N5 Yb1 N1 107.6(4) . 2 ?
N5 Yb1 N1 80.7(4) . . ?
N5 Yb1 N1 107.6(4) 2 . ?
N5 Yb1 N1 80.7(4) 2 2 ?
N5 Yb1 N5 165.5(5) . 2 ?
N2 N1 Yb1 117.2(7) . . ?
N2 N1 C1 106.1(10) . . ?
C1 N1 Yb1 135.9(9) . . ?
N1 N2 B1 123.5(9) . . ?
C3 N2 N1 110.2(10) . . ?
C3 N2 B1 126.3(11) . . ?
N4 N3 Yb1 118.9(6) . . ?
C4 N3 Yb1 136.0(8) . . ?
C4 N3 N4 105.1(9) . . ?
N3 N4 B1 122.3(9) . . ?
C6 N4 N3 109.0(10) . . ?
C6 N4 B1 128.6(11) . . ?
N6 N5 Yb1 118.8(7) . . ?
C7 N5 Yb1 136.3(8) . . ?
C7 N5 N6 104.9(9) . . ?
N5 N6 B1 122.5(9) . . ?
C9 N6 N5 110.9(9) . . ?
C9 N6 B1 126.5(10) . . ?
N1 C1 H1A 124.6 . . ?
N1 C1 C2 110.8(12) . . ?
C2 C1 H1A 124.6 . . ?
C1 C2 H2 127.7 . . ?
C1 C2 C3 104.7(11) . . ?
C3 C2 H2 127.7 . . ?
N2 C3 C2 108.2(12) . . ?
N2 C3 H3 125.9 . . ?
C2 C3 H3 125.9 . . ?
N3 C4 H4 123.8 . . ?
N3 C4 C5 112.5(12) . . ?
C5 C4 H4 123.8 . . ?
C4 C5 H5 128.2 . . ?
C6 C5 C4 103.6(11) . . ?
C6 C5 H5 128.2 . . ?
N4 C6 C5 109.9(11) . . ?
N4 C6 H6 125.1 . . ?
C5 C6 H6 125.1 . . ?
N5 C7 H7 124.0 . . ?
N5 C7 C8 111.9(10) . . ?
C8 C7 H7 124.0 . . ?
C7 C8 H8 128.0 . . ?
C9 C8 C7 104.0(10) . . ?
C9 C8 H8 128.0 . . ?
N6 C9 C8 108.3(10) . . ?
N6 C9 H9 125.8 . . ?
C8 C9 H9 125.8 . . ?
N2 B1 N4 110.8(10) . . ?
N2 B1 N6 110.2(10) . . ?
N2 B1 H1 108.2 . . ?
N4 B1 N6 111.1(10) . . ?
N4 B1 H1 108.2 . . ?
N6 B1 H1 108.2 . . ?
N7 Yb2 N7 96.8(4) . 2 ?
N7 Yb2 N9 75.3(3) 2 2 ?
N7 Yb2 N9 169.0(3) 2 . ?
N7 Yb2 N9 169.0(3) . 2 ?
N7 Yb2 N9 75.3(3) . . ?
N7 Yb2 N11 78.0(3) . . ?
N7 Yb2 N11 90.8(3) 2 . ?
N7 Yb2 N11 90.8(3) . 2 ?
N7 Yb2 N11 78.0(3) 2 2 ?
N9 Yb2 N9 113.5(4) . 2 ?
N11 Yb2 N9 109.4(4) . 2 ?
N11 Yb2 N9 80.2(4) . . ?
N11 Yb2 N9 80.2(4) 2 2 ?
N11 Yb2 N9 109.4(4) 2 . ?
N11 Yb2 N11 163.1(5) . 2 ?
N8 N7 Yb2 119.4(6) . . ?
C10 N7 Yb2 135.3(9) . . ?
C10 N7 N8 105.2(10) . . ?
N7 N8 B2 122.5(9) . . ?
C12 N8 N7 109.5(10) . . ?
C12 N8 B2 127.9(11) . . ?
N10 N9 Yb2 116.8(7) . . ?
C13 N9 Yb2 136.6(8) . . ?
C13 N9 N10 106.1(9) . . ?
N9 N10 B2 123.3(9) . . ?
C15 N10 N9 109.6(10) . . ?
C15 N10 B2 127.1(11) . . ?
N12 N11 Yb2 120.7(7) . . ?
C16 N11 Yb2 133.6(8) . . ?
C16 N11 N12 105.6(10) . . ?
N11 N12 C18 109.6(10) . . ?
N11 N12 B2 121.6(9) . . ?
C18 N12 B2 128.7(10) . . ?
N7 C10 H10 123.8 . . ?
N7 C10 C11 112.4(13) . . ?
C11 C10 H10 123.8 . . ?
C10 C11 H11 128.1 . . ?
C12 C11 C10 103.7(12) . . ?
C12 C11 H11 128.1 . . ?
N8 C12 C11 109.0(12) . . ?
N8 C12 H12 125.5 . . ?
C11 C12 H12 125.5 . . ?
N9 C13 H13 125.0 . . ?
N9 C13 C14 110.1(11) . . ?
C14 C13 H13 125.0 . . ?
C13 C14 H14 126.8 . . ?
C15 C14 C13 106.4(11) . . ?
C15 C14 H14 126.8 . . ?
N10 C15 C14 107.8(11) . . ?
N10 C15 H15 126.1 . . ?
C14 C15 H15 126.1 . . ?
N11 C16 H16 123.8 . . ?
N11 C16 C17 112.3(11) . . ?
C17 C16 H16 123.8 . . ?
C16 C17 H17 128.3 . . ?
C18 C17 C16 103.4(11) . . ?
C18 C17 H17 128.3 . . ?
N12 C18 C17 109.0(11) . . ?
N12 C18 H18 125.5 . . ?
C17 C18 H18 125.5 . . ?
N8 B2 H2A 108.2 . . ?
N10 B2 N8 109.5(10) . . ?
N10 B2 N12 112.1(10) . . ?
N10 B2 H2A 108.2 . . ?
N12 B2 N8 110.6(10) . . ?
N12 B2 H2A 108.2 . . ?

loop_
_geom_bond_atom_site_label_1
_geom_bond_atom_site_label_2
_geom_bond_distance
_geom_bond_site_symmetry_2
_geom_bond_publ_flag
Yb1 N1 2.510(9) 2 ?
Yb1 N1 2.510(9) . ?
Yb1 N3 2.468(9) 2 ?
Yb1 N3 2.468(9) . ?
Yb1 N5 2.470(9) . ?
Yb1 N5 2.470(9) 2 ?
N1 N2 1.349(13) . ?
N1 C1 1.352(14) . ?
N2 C3 1.341(14) . ?
N2 B1 1.531(16) . ?
N3 N4 1.370(11) . ?
N3 C4 1.340(15) . ?
N4 C6 1.344(14) . ?
N4 B1 1.538(16) . ?
N5 N6 1.362(12) . ?
N5 C7 1.328(14) . ?
N6 C9 1.338(13) . ?
N6 B1 1.558(16) . ?
C1 H1A 0.9500 . ?
C1 C2 1.373(17) . ?
C2 H2 0.9500 . ?
C2 C3 1.390(17) . ?
C3 H3 0.9500 . ?
C4 H4 0.9500 . ?
C4 C5 1.374(18) . ?
C5 H5 0.9500 . ?
C5 C6 1.370(19) . ?
C6 H6 0.9500 . ?
C7 H7 0.9500 . ?
C7 C8 1.394(15) . ?
C8 H8 0.9500 . ?
C8 C9 1.373(15) . ?
C9 H9 0.9500 . ?
B1 H1 1.0600 . ?
Yb2 N7 2.455(9) . ?
Yb2 N7 2.455(9) 2 ?
Yb2 N9 2.519(9) . ?
Yb2 N9 2.519(9) 2 ?
Yb2 N11 2.467(10) 2 ?
Yb2 N11 2.467(10) . ?
N7 N8 1.360(11) . ?
N7 C10 1.340(15) . ?
N8 C12 1.360(14) . ?
N8 B2 1.549(17) . ?
N9 N10 1.376(13) . ?
N9 C13 1.347(14) . ?
N10 C15 1.358(14) . ?
N10 B2 1.534(18) . ?
N11 N12 1.339(12) . ?
N11 C16 1.324(15) . ?
N12 C18 1.349(15) . ?
N12 B2 1.535(16) . ?
C10 H10 0.9500 . ?
C10 C11 1.382(18) . ?
C11 H11 0.9500 . ?
C11 C12 1.37(2) . ?
C12 H12 0.9500 . ?
C13 H13 0.9500 . ?
C13 C14 1.384(17) . ?
C14 H14 0.9500 . ?
C14 C15 1.370(16) . ?
C15 H15 0.9500 . ?
C16 H16 0.9500 . ?
C16 C17 1.377(16) . ?
C17 H17 0.9500 . ?
C17 C18 1.364(17) . ?
C18 H18 0.9500 . ?
B2 H2A 1.0600 . ?

loop_
_geom_torsion_atom_site_label_1
_geom_torsion_atom_site_label_2
_geom_torsion_atom_site_label_3
_geom_torsion_atom_site_label_4
_geom_torsion
_geom_torsion_site_symmetry_1
_geom_torsion_site_symmetry_2
_geom_torsion_site_symmetry_3
_geom_torsion_site_symmetry_4
_geom_torsion_publ_flag
Yb1 N1 N2 C3 169.5(8) . . . . ?
Yb1 N1 N2 B1 -12.3(14) . . . . ?
Yb1 N1 C1 C2 -168.7(10) . . . . ?
Yb1 N3 N4 C6 -179.3(8) . . . . ?
Yb1 N3 N4 B1 4.7(12) . . . . ?
Yb1 N3 C4 C5 179.6(8) . . . . ?
Yb1 N5 N6 C9 -178.8(7) . . . . ?
Yb1 N5 N6 B1 1.5(13) . . . . ?
Yb1 N5 C7 C8 177.3(9) . . . . ?
N1 N2 C3 C2 2.8(14) . . . . ?
N1 N2 B1 N4 -53.5(15) . . . . ?
N1 N2 B1 N6 69.8(14) . . . . ?
N1 C1 C2 C3 1.4(16) . . . . ?
N2 N1 C1 C2 0.2(15) . . . . ?
N3 N4 C6 C5 -0.5(14) . . . . ?
N3 N4 B1 N2 58.6(13) . . . . ?
N3 N4 B1 N6 -64.2(13) . . . . ?
N3 C4 C5 C6 -1.1(15) . . . . ?
N4 N3 C4 C5 0.9(14) . . . . ?
N5 N6 C9 C8 1.6(14) . . . . ?
N5 N6 B1 N2 -62.8(13) . . . . ?
N5 N6 B1 N4 60.3(14) . . . . ?
N5 C7 C8 C9 0.9(13) . . . . ?
N6 N5 C7 C8 0.0(12) . . . . ?
C1 N1 N2 C3 -1.9(14) . . . . ?
C1 N1 N2 B1 176.4(11) . . . . ?
C1 C2 C3 N2 -2.5(15) . . . . ?
C3 N2 B1 N4 124.4(12) . . . . ?
C3 N2 B1 N6 -112.2(13) . . . . ?
C4 N3 N4 C6 -0.2(13) . . . . ?
C4 N3 N4 B1 -176.3(10) . . . . ?
C4 C5 C6 N4 0.9(15) . . . . ?
C6 N4 B1 N2 -116.6(13) . . . . ?
C6 N4 B1 N6 120.6(13) . . . . ?
C7 N5 N6 C9 -1.0(12) . . . . ?
C7 N5 N6 B1 179.3(10) . . . . ?
C7 C8 C9 N6 -1.5(13) . . . . ?
C9 N6 B1 N2 117.6(12) . . . . ?
C9 N6 B1 N4 -119.3(12) . . . . ?
B1 N2 C3 C2 -175.4(11) . . . . ?
B1 N4 C6 C5 175.2(11) . . . . ?
B1 N6 C9 C8 -178.7(11) . . . . ?
Yb2 N7 N8 C12 179.8(8) . . . . ?
Yb2 N7 N8 B2 -3.0(12) . . . . ?
Yb2 N7 C10 C11 -178.5(9) . . . . ?
Yb2 N9 N10 C15 -171.8(7) . . . . ?
Yb2 N9 N10 B2 8.9(14) . . . . ?
Yb2 N9 C13 C14 171.1(10) . . . . ?
Yb2 N11 N12 C18 175.6(8) . . . . ?
Yb2 N11 N12 B2 -1.3(14) . . . . ?
Yb2 N11 C16 C17 -175.2(8) . . . . ?
N7 N8 C12 C11 -2.1(15) . . . . ?
N7 N8 B2 N10 -60.8(13) . . . . ?
N7 N8 B2 N12 63.3(13) . . . . ?
N7 C10 C11 C12 -0.3(17) . . . . ?
N8 N7 C10 C11 -0.9(15) . . . . ?
N9 N10 C15 C14 -2.3(14) . . . . ?
N9 N10 B2 N8 56.0(14) . . . . ?
N9 N10 B2 N12 -67.2(14) . . . . ?
N9 C13 C14 C15 -1.2(15) . . . . ?
N10 N9 C13 C14 -0.2(14) . . . . ?
N11 N12 C18 C17 1.2(14) . . . . ?
N11 N12 B2 N8 -60.2(14) . . . . ?
N11 N12 B2 N10 62.4(14) . . . . ?
N11 C16 C17 C18 -1.0(14) . . . . ?
N12 N11 C16 C17 1.7(14) . . . . ?
C10 N7 N8 C12 1.8(13) . . . . ?
C10 N7 N8 B2 179.0(10) . . . . ?
C10 C11 C12 N8 1.4(16) . . . . ?
C12 N8 B2 N10 115.9(13) . . . . ?
C12 N8 B2 N12 -120.1(13) . . . . ?
C13 N9 N10 C15 1.5(13) . . . . ?
C13 N9 N10 B2 -177.8(11) . . . . ?
C13 C14 C15 N10 2.1(14) . . . . ?
C15 N10 B2 N8 -123.3(12) . . . . ?
C15 N10 B2 N12 113.6(13) . . . . ?
C16 N11 N12 C18 -1.8(14) . . . . ?
C16 N11 N12 B2 -178.7(10) . . . . ?
C16 C17 C18 N12 -0.1(13) . . . . ?
C18 N12 B2 N8 123.6(12) . . . . ?
C18 N12 B2 N10 -113.8(13) . . . . ?
B2 N8 C12 C11 -179.0(11) . . . . ?
B2 N10 C15 C14 177.0(11) . . . . ?
B2 N12 C18 C17 177.8(11) . . . . ?

loop_
_twin_individual_id
_twin_individual_mass_fraction_refined
1 0.91(3)
2 0.09(3)
